data_1519232
loop_
_publ_author_name
'Ward, Robert S.'
'Light, Mark E.'
'Hursthouse, Michael B.'

_publ_section_title
;
 C25H30O7
;
_journal_name_full 'Crystal Structure Report Archive'
_journal_page_first 741
_journal_year 1999
_chemical_absolute_configuration unk
_chemical_formula_sum 'C25 H30 O7'
_chemical_formula_weight 442.49
_space_group_IT_number 4
_symmetry_cell_setting monoclinic
_symmetry_space_group_name_Hall 'P 2yb'
_symmetry_space_group_name_H-M 'P 1 21 1'
_atom_sites_solution_hydrogens geom
_atom_sites_solution_primary direct
_atom_sites_solution_secondary difmap
_cell_angle_alpha 90.00
_cell_angle_beta 113.1490(10)
_cell_angle_gamma 90.00
_cell_formula_units_Z 2
_cell_length_a 9.2535(3)
_cell_length_b 13.1779(4)
_cell_length_c 9.6444(2)
_cell_measurement_temperature 150(2)
_cell_volume 1081.37(5)
_computing_cell_refinement 'DENZO and COLLECT'
_computing_data_collection
;
'DENZO (Otwinowski and Minor, 1997) & COLLECT (Hooft, 1998) '
;
_computing_data_reduction 'DENZO and COLLECT'
_computing_publication_material SHELXL-97
_computing_structure_refinement 'SHELXL-97 (Sheldrick, 2008)'
_computing_structure_solution 'SHELXS-97 (Sheldrick, 2008)'
_diffrn_ambient_temperature 150(2)
_diffrn_measured_fraction_theta_full 0.999
_diffrn_measured_fraction_theta_max 0.999
_diffrn_measurement_device_type 'Enraf Nonius KappaCCD area detector'
_diffrn_measurement_method '\w and \f scans to fill Ewald sphere'
_diffrn_radiation_monochromator graphite
_diffrn_radiation_source 'Enraf Nonius FR591 rotating anode'
_diffrn_radiation_type MoK\a
_diffrn_radiation_wavelength 0.71073
_diffrn_reflns_av_R_equivalents 0.0609
_diffrn_reflns_av_sigmaI/netI 0.0445
_diffrn_reflns_limit_h_max 11
_diffrn_reflns_limit_h_min -11
_diffrn_reflns_limit_k_max 16
_diffrn_reflns_limit_k_min -16
_diffrn_reflns_limit_l_max 12
_diffrn_reflns_limit_l_min -12
_diffrn_reflns_number 19743
_diffrn_reflns_theta_full 26.37
_diffrn_reflns_theta_max 26.37
_diffrn_reflns_theta_min 2.30
_exptl_absorpt_coefficient_mu 0.099
_exptl_absorpt_correction_T_max 0.9757
_exptl_absorpt_correction_T_min 0.9616
_exptl_absorpt_correction_type empirical
_exptl_absorpt_process_details 'SORTAV (R.H. Blessing 1995, 1997)'
_exptl_crystal_colour unknown
_exptl_crystal_density_diffrn 1.359
_exptl_crystal_density_method 'not measured'
_exptl_crystal_description unknown
_exptl_crystal_F_000 472
_exptl_crystal_size_max 0.40
_exptl_crystal_size_mid 0.25
_exptl_crystal_size_min 0.25
_refine_diff_density_max 0.167
_refine_diff_density_min -0.174
_refine_diff_density_rms 0.040
_refine_ls_extinction_coef 0.025(3)
_refine_ls_extinction_expression Fc^*^=kFc[1+0.001xFc^2^\l^3^/sin(2\q)]^-1/4^
_refine_ls_extinction_method SHELXL
_refine_ls_goodness_of_fit_ref 1.039
_refine_ls_hydrogen_treatment mixed
_refine_ls_matrix_type full
_refine_ls_number_parameters 410
_refine_ls_number_reflns 4408
_refine_ls_number_restraints 1
_refine_ls_restrained_S_all 1.039
_refine_ls_R_factor_all 0.0445
_refine_ls_R_factor_gt 0.0369
_refine_ls_shift/su_max 0.001
_refine_ls_shift/su_mean 0.000
_refine_ls_structure_factor_coef Fsqd
_refine_ls_weighting_details 'calc w=1/[\s^2^(Fo^2^)+(0.0510P)^2^+0.0000P] where P=(Fo^2^+2Fc^2^)/3'
_refine_ls_weighting_scheme calc
_refine_ls_wR_factor_gt 0.0817
_refine_ls_wR_factor_ref 0.0855
_reflns_number_gt 3905
_reflns_number_total 4408
_reflns_threshold_expression >2\s(I)
_cod_data_source_file eCrystal-741.cif
_cod_data_source_block s92
_cod_depositor_comments
;
Citation :
Ward, Robert S. and Light, Mark E. and Hursthouse, Michael B. (1999) 
University of Southampton, Crystal Structure Report Archive. 
(doi:10.5258/ecrystals/741)

More at:
http://ecrystals.chem.soton.ac.uk/741/

The following automatic conversions were performed:

'_symmetry_cell_setting' value 'Monoclinic' changed to 'monoclinic'
according to the built-in table from CIF Core dictionary named
'cif_core.dic' version 2.4.1 from 2010-06-29.

'_exptl_absorpt_correction_type' value 'Empirical' changed to
'empirical' according to the built-in table from CIF Core dictionary
named 'cif_core.dic' version 2.4.1 from 2010-06-29.

Automatic conversion script
Id: cif_fix_values 3105 2015-03-04 15:46:00Z robertas 
;
_cod_original_cell_volume 1081.36(5)
_cod_original_sg_symbol_H-M P21
_cod_database_code 1519232

loop_
_symmetry_equiv_pos_as_xyz
'x, y, z'
'-x, y+1/2, -z'

loop_
_atom_site_label
_atom_site_type_symbol
_atom_site_fract_x
_atom_site_fract_y
_atom_site_fract_z
_atom_site_U_iso_or_equiv
_atom_site_adp_type
_atom_site_occupancy
_atom_site_symmetry_multiplicity
_atom_site_calc_flag
_atom_site_refinement_flags
_atom_site_disorder_assembly
_atom_site_disorder_group
O4 O 0.05251(14) 0.14822(10) 0.37771(13) 0.0275(3) Uani 1 1 d . . .
O1 O -0.31159(15) 0.42262(9) -1.07706(13) 0.0267(3) Uani 1 1 d . . .
O2 O -0.48334(15) 0.28882(10) -1.01786(13) 0.0280(3) Uani 1 1 d . . .
O3 O -0.16696(16) 0.01437(10) 0.32512(13) 0.0301(3) Uani 1 1 d . . .
O6 O -0.26888(15) 0.09172(9) -0.33410(13) 0.0231(3) Uani 1 1 d . . .
O7 O 0.03734(14) 0.19770(11) -0.16883(13) 0.0306(3) Uani 1 1 d . . .
C7 C -0.1287(2) 0.42964(13) -0.6605(2) 0.0228(4) Uani 1 1 d . . .
C10 C -0.3670(2) 0.33136(13) -0.89529(19) 0.0207(4) Uani 1 1 d . . .
O5 O -0.33259(17) 0.35400(10) -0.44036(15) 0.0316(3) Uani 1 1 d . . .
C21 C -0.2502(2) 0.03120(14) 0.05263(19) 0.0234(4) Uani 1 1 d . . .
C17 C -0.1287(2) 0.16157(12) -0.03891(19) 0.0204(4) Uani 1 1 d . . .
C20 C -0.1574(2) 0.05756(14) 0.19989(19) 0.0231(4) Uani 1 1 d . . .
C5 C -0.2739(2) 0.40476(13) -0.92761(19) 0.0215(4) Uani 1 1 d . . .
C19 C -0.0424(2) 0.13312(14) 0.22880(19) 0.0231(4) Uani 1 1 d . . .
C9 C -0.3384(2) 0.30823(13) -0.7469(2) 0.0229(4) Uani 1 1 d . . .
C16 C -0.1114(2) 0.22152(14) -0.16281(19) 0.0211(4) Uani 1 1 d . . .
C22 C -0.2330(2) 0.08112(13) -0.06881(18) 0.0217(4) Uani 1 1 d . . .
C12 C -0.1473(2) 0.22267(13) -0.42102(19) 0.0221(4) Uani 1 1 d . . .
C1 C -0.2190(3) 0.49655(15) -1.1141(2) 0.0293(4) Uani 1 1 d . . .
C11 C -0.1923(2) 0.33354(13) -0.4675(2) 0.0241(4) Uani 1 1 d . . .
C2 C -0.5752(2) 0.21102(15) -0.9893(2) 0.0281(4) Uani 1 1 d . . .
C13 C -0.2338(2) 0.19699(13) -0.31981(18) 0.0211(4) Uani 1 1 d . . .
C18 C -0.0329(2) 0.18636(14) 0.11029(18) 0.0218(4) Uani 1 1 d . . .
C6 C -0.1552(2) 0.45285(13) -0.8108(2) 0.0234(4) Uani 1 1 d . . .
C8 C -0.2184(2) 0.35772(13) -0.62797(19) 0.0222(4) Uani 1 1 d . . .
C4 C 0.1755(2) 0.22025(17) 0.4070(2) 0.0316(4) Uani 1 1 d . . .
C15 C 0.0265(2) 0.20677(15) -0.32123(19) 0.0270(4) Uani 1 1 d . . .
C3 C -0.3047(3) -0.04288(19) 0.3051(3) 0.0361(5) Uani 1 1 d . . .
C23 C -0.3274(2) 0.04623(13) -0.22905(19) 0.0226(4) Uani 1 1 d . . .
C14 C -0.3772(2) 0.26715(15) -0.3777(2) 0.0263(4) Uani 1 1 d . . .
C25 C -0.5021(2) 0.06771(16) -0.2772(2) 0.0288(4) Uani 1 1 d . . .
C24 C -0.3013(3) -0.06663(15) -0.2461(2) 0.0286(4) Uani 1 1 d . . .
H15A H 0.075(2) 0.1419(17) -0.342(2) 0.028(5) Uiso 1 1 d . . .
H9 H -0.399(2) 0.2567(15) -0.7275(19) 0.017(4) Uiso 1 1 d . . .
H2C H -0.647(3) 0.1895(17) -1.091(3) 0.035(5) Uiso 1 1 d . . .
H16 H -0.121(2) 0.2953(17) -0.1479(19) 0.019(4) Uiso 1 1 d . . .
H7 H -0.041(3) 0.4653(15) -0.576(2) 0.027(5) Uiso 1 1 d . . .
H25B H -0.522(2) 0.1411(18) -0.267(2) 0.027(5) Uiso 1 1 d . . .
H25A H -0.544(2) 0.0279(16) -0.213(2) 0.025(5) Uiso 1 1 d . . .
H21 H -0.325(2) -0.0228(15) 0.034(2) 0.024(5) Uiso 1 1 d . . .
H14B H -0.463(2) 0.2304(13) -0.461(2) 0.017(4) Uiso 1 1 d . . .
H1A H -0.224(3) 0.5627(19) -1.069(2) 0.036(6) Uiso 1 1 d . . .
H12 H -0.182(2) 0.1810(15) -0.508(2) 0.016(4) Uiso 1 1 d . . .
H15B H 0.091(3) 0.2651(19) -0.330(2) 0.037(6) Uiso 1 1 d . . .
H2A H -0.510(2) 0.1515(17) -0.932(2) 0.032(5) Uiso 1 1 d . . .
H4C H 0.233(3) 0.2126(16) 0.511(3) 0.039(6) Uiso 1 1 d . . .
H1B H -0.263(3) 0.4936(17) -1.232(3) 0.043(6) Uiso 1 1 d . . .
H6 H -0.092(2) 0.5080(15) -0.833(2) 0.022(5) Uiso 1 1 d . . .
H3A H -0.309(3) -0.100(2) 0.250(3) 0.047(7) Uiso 1 1 d . . .
H25C H -0.560(3) 0.0470(17) -0.382(3) 0.039(6) Uiso 1 1 d . . .
H14A H -0.409(2) 0.2958(14) -0.298(2) 0.018(4) Uiso 1 1 d . . .
H24B H -0.185(3) -0.0780(15) -0.214(2) 0.025(5) Uiso 1 1 d . . .
H3B H -0.301(3) -0.0593(16) 0.405(3) 0.035(6) Uiso 1 1 d . . .
H4B H 0.240(2) 0.1993(16) 0.357(2) 0.031(5) Uiso 1 1 d . . .
H18 H 0.050(2) 0.2415(15) 0.132(2) 0.028(5) Uiso 1 1 d . . .
H4A H 0.137(3) 0.2935(19) 0.379(2) 0.033(5) Uiso 1 1 d . . .
H2B H -0.633(3) 0.2376(16) -0.930(2) 0.039(6) Uiso 1 1 d . . .
H1C H -0.110(3) 0.4772(16) -1.070(2) 0.034(6) Uiso 1 1 d . . .
H24A H -0.326(3) -0.1065(19) -0.168(3) 0.049(7) Uiso 1 1 d . . .
H24C H -0.359(3) -0.0867(18) -0.354(3) 0.044(6) Uiso 1 1 d . . .
H11 H -0.106(2) 0.3790(14) -0.399(2) 0.021(5) Uiso 1 1 d . . .
H3C H -0.398(4) -0.007(2) 0.249(3) 0.073(9) Uiso 1 1 d . . .

loop_
_atom_site_aniso_label
_atom_site_aniso_U_11
_atom_site_aniso_U_22
_atom_site_aniso_U_33
_atom_site_aniso_U_23
_atom_site_aniso_U_13
_atom_site_aniso_U_12
O4 0.0271(7) 0.0354(7) 0.0168(6) -0.0004(5) 0.0053(5) -0.0059(6)
O1 0.0318(7) 0.0288(7) 0.0198(6) 0.0019(5) 0.0104(5) -0.0053(6)
O2 0.0273(7) 0.0312(7) 0.0210(7) 0.0018(5) 0.0046(5) -0.0086(6)
O3 0.0296(7) 0.0392(8) 0.0202(6) 0.0062(6) 0.0086(5) -0.0063(6)
O6 0.0291(7) 0.0214(6) 0.0203(6) -0.0016(5) 0.0114(5) -0.0034(5)
O7 0.0195(7) 0.0504(9) 0.0221(6) 0.0058(6) 0.0085(5) 0.0020(6)
C7 0.0221(9) 0.0201(9) 0.0233(9) 0.0004(7) 0.0060(7) 0.0003(8)
C10 0.0185(9) 0.0204(8) 0.0210(8) -0.0008(7) 0.0052(7) 0.0004(7)
O5 0.0391(8) 0.0291(7) 0.0333(7) 0.0096(6) 0.0213(6) 0.0112(6)
C21 0.0226(9) 0.0233(9) 0.0236(9) 0.0004(7) 0.0083(8) -0.0018(8)
C17 0.0205(9) 0.0192(9) 0.0220(9) -0.0006(7) 0.0090(7) 0.0024(7)
C20 0.0251(9) 0.0243(9) 0.0213(9) 0.0041(7) 0.0106(7) 0.0038(8)
C5 0.0230(9) 0.0219(9) 0.0197(9) 0.0020(7) 0.0087(7) 0.0034(7)
C19 0.0211(9) 0.0254(9) 0.0218(8) -0.0018(7) 0.0073(7) 0.0017(8)
C9 0.0245(9) 0.0210(9) 0.0227(9) 0.0038(7) 0.0088(7) 0.0004(8)
C16 0.0214(9) 0.0218(9) 0.0218(8) 0.0002(7) 0.0103(7) -0.0007(7)
C22 0.0208(9) 0.0213(9) 0.0220(9) 0.0000(7) 0.0075(7) 0.0019(7)
C12 0.0240(10) 0.0221(8) 0.0195(8) 0.0011(7) 0.0079(7) 0.0021(7)
C1 0.0372(13) 0.0264(10) 0.0282(10) 0.0031(8) 0.0169(9) -0.0030(9)
C11 0.0257(10) 0.0228(9) 0.0236(9) 0.0012(7) 0.0094(8) 0.0016(8)
C2 0.0235(10) 0.0291(10) 0.0317(10) -0.0034(9) 0.0107(8) -0.0063(9)
C13 0.0238(9) 0.0199(9) 0.0206(8) -0.0003(7) 0.0097(7) -0.0012(7)
C18 0.0207(9) 0.0226(9) 0.0229(9) -0.0019(7) 0.0095(7) -0.0009(8)
C6 0.0236(9) 0.0216(9) 0.0257(9) 0.0004(7) 0.0106(8) -0.0007(7)
C8 0.0231(9) 0.0206(9) 0.0220(9) 0.0012(7) 0.0079(7) 0.0041(7)
C4 0.0253(10) 0.0437(12) 0.0236(10) -0.0006(9) 0.0072(8) -0.0086(9)
C15 0.0283(11) 0.0297(11) 0.0255(9) 0.0076(8) 0.0134(8) 0.0036(9)
C3 0.0352(13) 0.0424(13) 0.0293(11) 0.0059(10) 0.0113(10) -0.0096(10)
C23 0.0245(9) 0.0224(9) 0.0216(8) 0.0013(7) 0.0098(7) -0.0034(8)
C14 0.0253(10) 0.0277(10) 0.0245(9) 0.0030(8) 0.0083(8) 0.0018(8)
C25 0.0252(10) 0.0342(12) 0.0255(10) -0.0001(8) 0.0082(8) -0.0045(8)
C24 0.0353(11) 0.0251(10) 0.0266(11) -0.0022(8) 0.0136(9) -0.0045(8)

loop_
_atom_type_symbol
_atom_type_description
_atom_type_scat_dispersion_real
_atom_type_scat_dispersion_imag
_atom_type_scat_source
C C 0.0033 0.0016 'International Tables Vol C Tables 4.2.6.8 and 6.1.1.4'
H H 0.0000 0.0000 'International Tables Vol C Tables 4.2.6.8 and 6.1.1.4'
O O 0.0106 0.0060 'International Tables Vol C Tables 4.2.6.8 and 6.1.1.4'

loop_
_geom_angle_atom_site_label_1
_geom_angle_atom_site_label_2
_geom_angle_atom_site_label_3
_geom_angle
_geom_angle_site_symmetry_1
_geom_angle_site_symmetry_3
C19 O4 C4 115.98(13) . .
C5 O1 C1 116.86(14) . .
C10 O2 C2 117.02(14) . .
C20 O3 C3 117.65(15) . .
C13 O6 C23 118.00(12) . .
C16 O7 C15 109.90(12) . .
C8 C7 C6 120.61(16) . .
C8 C7 H7 119.9(12) . .
C6 C7 H7 119.5(12) . .
O2 C10 C9 124.73(17) . .
O2 C10 C5 115.60(15) . .
C9 C10 C5 119.67(16) . .
C14 O5 C11 110.85(13) . .
C20 C21 C22 120.63(17) . .
C20 C21 H21 119.5(11) . .
C22 C21 H21 119.8(12) . .
C22 C17 C18 120.02(15) . .
C22 C17 C16 121.57(14) . .
C18 C17 C16 118.38(15) . .
O3 C20 C21 124.86(17) . .
O3 C20 C19 115.26(15) . .
C21 C20 C19 119.88(16) . .
O1 C5 C6 125.08(17) . .
O1 C5 C10 115.32(15) . .
C6 C5 C10 119.60(16) . .
O4 C19 C18 124.95(16) . .
O4 C19 C20 115.76(15) . .
C18 C19 C20 119.28(16) . .
C10 C9 C8 120.73(17) . .
C10 C9 H9 118.4(11) . .
C8 C9 H9 120.8(11) . .
O7 C16 C17 108.85(13) . .
O7 C16 C13 105.25(13) . .
C17 C16 C13 114.23(14) . .
O7 C16 H16 111.3(11) . .
C17 C16 H16 111.0(10) . .
C13 C16 H16 106.1(10) . .
C17 C22 C21 118.84(15) . .
C17 C22 C23 121.26(15) . .
C21 C22 C23 119.90(16) . .
C13 C12 C15 104.69(14) . .
C13 C12 C11 104.35(14) . .
C15 C12 C11 114.24(15) . .
C13 C12 H12 110.9(11) . .
C15 C12 H12 112.7(11) . .
C11 C12 H12 109.6(11) . .
O1 C1 H1A 110.9(13) . .
O1 C1 H1B 103.3(13) . .
H1A C1 H1B 116.7(18) . .
O1 C1 H1C 109.4(13) . .
H1A C1 H1C 105.1(18) . .
H1B C1 H1C 111.5(18) . .
O5 C11 C8 110.72(14) . .
O5 C11 C12 106.47(14) . .
C8 C11 C12 114.65(15) . .
O5 C11 H11 107.6(11) . .
C8 C11 H11 108.4(11) . .
C12 C11 H11 108.7(11) . .
O2 C2 H2C 103.5(13) . .
O2 C2 H2A 112.8(11) . .
H2C C2 H2A 110.4(17) . .
O2 C2 H2B 110.9(13) . .
H2C C2 H2B 111.7(18) . .
H2A C2 H2B 107.6(16) . .
O6 C13 C12 108.21(13) . .
O6 C13 C16 110.82(13) . .
C12 C13 C16 102.51(14) . .
O6 C13 C14 115.00(15) . .
C12 C13 C14 103.32(14) . .
C16 C13 C14 115.62(15) . .
C19 C18 C17 120.95(16) . .
C19 C18 H18 119.1(11) . .
C17 C18 H18 119.9(11) . .
C5 C6 C7 120.16(17) . .
C5 C6 H6 119.9(11) . .
C7 C6 H6 119.8(11) . .
C7 C8 C9 119.21(16) . .
C7 C8 C11 120.91(16) . .
C9 C8 C11 119.86(16) . .
O4 C4 H4C 102.5(13) . .
O4 C4 H4B 108.7(13) . .
H4C C4 H4B 107.8(18) . .
O4 C4 H4A 113.8(12) . .
H4C C4 H4A 112.0(18) . .
H4B C4 H4A 111.6(18) . .
O7 C15 C12 106.74(15) . .
O7 C15 H15A 106.0(11) . .
C12 C15 H15A 115.1(11) . .
O7 C15 H15B 110.5(13) . .
C12 C15 H15B 110.9(13) . .
H15A C15 H15B 107.5(16) . .
O3 C3 H3A 110.0(16) . .
O3 C3 H3B 107.6(13) . .
H3A C3 H3B 112(2) . .
O3 C3 H3C 111.9(18) . .
H3A C3 H3C 105(2) . .
H3B C3 H3C 111(2) . .
O6 C23 C22 111.24(14) . .
O6 C23 C25 110.65(14) . .
C22 C23 C25 111.80(15) . .
O6 C23 C24 102.06(13) . .
C22 C23 C24 110.67(15) . .
C25 C23 C24 110.03(16) . .
O5 C14 C13 106.57(14) . .
O5 C14 H14B 108.4(10) . .
C13 C14 H14B 107.5(10) . .
O5 C14 H14A 104.1(11) . .
C13 C14 H14A 114.9(11) . .
H14B C14 H14A 114.9(15) . .
C23 C25 H25B 111.3(11) . .
C23 C25 H25A 109.9(11) . .
H25B C25 H25A 108.6(16) . .
C23 C25 H25C 110.2(13) . .
H25B C25 H25C 109.0(17) . .
H25A C25 H25C 107.6(17) . .
C23 C24 H24B 107.9(11) . .
C23 C24 H24A 109.5(14) . .
H24B C24 H24A 102.8(18) . .
C23 C24 H24C 109.1(14) . .
H24B C24 H24C 110.7(17) . .
H24A C24 H24C 116.5(19) . .

loop_
_geom_bond_atom_site_label_1
_geom_bond_atom_site_label_2
_geom_bond_distance
_geom_bond_site_symmetry_2
O4 C19 1.372(2) .
O4 C4 1.422(2) .
O1 C5 1.364(2) .
O1 C1 1.432(2) .
O2 C10 1.367(2) .
O2 C2 1.426(2) .
O3 C20 1.369(2) .
O3 C3 1.428(3) .
O6 C13 1.419(2) .
O6 C23 1.453(2) .
O7 C16 1.435(2) .
O7 C15 1.438(2) .
C7 C8 1.375(3) .
C7 C6 1.405(3) .
C7 H7 1.01(2) .
C10 C9 1.383(2) .
C10 C5 1.410(3) .
O5 C14 1.429(2) .
O5 C11 1.447(2) .
C21 C20 1.384(2) .
C21 C22 1.406(2) .
C21 H21 0.96(2) .
C17 C22 1.385(2) .
C17 C18 1.400(2) .
C17 C16 1.493(2) .
C20 C19 1.403(3) .
C5 C6 1.380(3) .
C19 C18 1.373(2) .
C9 C8 1.405(3) .
C9 H9 0.95(2) .
C16 C13 1.527(2) .
C16 H16 0.99(2) .
C22 C23 1.517(2) .
C12 C13 1.524(2) .
C12 C15 1.530(3) .
C12 C11 1.537(2) .
C12 H12 0.944(19) .
C1 H1A 0.98(2) .
C1 H1B 1.04(2) .
C1 H1C 0.96(2) .
C11 C8 1.504(2) .
C11 H11 1.01(2) .
C2 H2C 0.99(2) .
C2 H2A 1.01(2) .
C2 H2B 0.99(2) .
C13 C14 1.531(3) .
C18 H18 1.02(2) .
C6 H6 1.01(2) .
C4 H4C 0.94(2) .
C4 H4B 0.94(2) .
C4 H4A 1.03(2) .
C15 H15A 1.02(2) .
C15 H15B 1.00(2) .
C3 H3A 0.92(3) .
C3 H3B 0.97(2) .
C3 H3C 0.95(3) .
C23 C25 1.523(3) .
C23 C24 1.526(3) .
C14 H14B 1.005(18) .
C14 H14A 0.997(18) .
C25 H25B 1.00(2) .
C25 H25A 1.00(2) .
C25 H25C 0.98(2) .
C24 H24B 1.01(2) .
C24 H24A 1.01(3) .
C24 H24C 1.00(2) .
